data_7102330
loop_
_publ_author_name
'Santiso-Qui\~nones, Gustavo'
'Reisinger, Andreas'
'Slattery, John'
'Krossing, Ingo'

_publ_section_title
;
 Homoleptic Cu-phosphorus and Cu-ethene complexes.
;
_journal_issue 47
_journal_name_full 'Chemical communications (Cambridge, England)'
_journal_page_first 5046
_journal_page_last 5048
_journal_paper_doi 10.1039/b710899k
_journal_year 2007
_chemical_formula_moiety 'C66 H36 Al3 Cu3 F108 O12'
_chemical_formula_sum 'C66 H36 Al3 Cu3 F108 O12'
_chemical_formula_weight 3344.51
_chemical_name_systematic
;
?
;
_space_group_IT_number 14
_symmetry_cell_setting monoclinic
_symmetry_space_group_name_Hall '-P 2ybc'
_symmetry_space_group_name_H-M 'P 1 21/c 1'
_atom_sites_solution_hydrogens geom
_atom_sites_solution_primary direct
_atom_sites_solution_secondary difmap
_audit_creation_method SHELXL-97
_cell_angle_alpha 90.00
_cell_angle_beta 102.506(3)
_cell_angle_gamma 90.00
_cell_formula_units_Z 4
_cell_length_a 12.8455(6)
_cell_length_b 44.862(2)
_cell_length_c 18.9555(9)
_cell_measurement_temperature 153(2)
_cell_volume 10664.4(9)
_computing_cell_refinement 'Saint V7.23A (Bruker AXS BV, 1997-2004)'
_computing_data_collection 'Collect (Bruker AXS BV, 1997-2004)'
_computing_data_reduction 'Sadabs 2004/1 (Bruker AXS BV, 1997-2004)'
_computing_molecular_graphics 'SHELXTL (Bruker, 2001)'
_computing_publication_material 'SHELXTL (Bruker, 2001)'
_computing_structure_refinement 'SHELXTL (Bruker, 2001)'
_computing_structure_solution 'SHELXTL (Bruker, 2001)'
_diffrn_ambient_temperature 153(2)
_diffrn_detector_area_resol_mean 'frames each covering 0.5\% in\w'
_diffrn_measured_fraction_theta_full 0.998
_diffrn_measured_fraction_theta_max 0.998
_diffrn_measurement_device_type 'Bruker APEX II CCD area detector at 100K'
_diffrn_measurement_method 'APEXII (Bruker, 2005)'
_diffrn_radiation_monochromator graphite
_diffrn_radiation_source 'fine-focus sealed tube'
_diffrn_radiation_type MoK\a
_diffrn_radiation_wavelength 0.71073
_diffrn_reflns_av_R_equivalents 0.1711
_diffrn_reflns_av_sigmaI/netI 0.0897
_diffrn_reflns_limit_h_max 14
_diffrn_reflns_limit_h_min -14
_diffrn_reflns_limit_k_max 49
_diffrn_reflns_limit_k_min -49
_diffrn_reflns_limit_l_max 21
_diffrn_reflns_limit_l_min -21
_diffrn_reflns_number 143838
_diffrn_reflns_theta_full 23.30
_diffrn_reflns_theta_max 23.30
_diffrn_reflns_theta_min 0.91
_exptl_absorpt_coefficient_mu 0.861
_exptl_absorpt_correction_T_max 0.96
_exptl_absorpt_correction_T_min 0.86494
_exptl_absorpt_correction_type multi-scan
_exptl_absorpt_process_details 'SADABS (Sheldrick, 1996)'
_exptl_crystal_colour colourless
_exptl_crystal_density_diffrn 2.083
_exptl_crystal_density_method 'not measured'
_exptl_crystal_description blocks
_exptl_crystal_F_000 6504
_exptl_crystal_size_max 0.2
_exptl_crystal_size_mid 0.05
_exptl_crystal_size_min 0.05
_refine_diff_density_max 0.741
_refine_diff_density_min -0.732
_refine_diff_density_rms 0.097
_refine_ls_extinction_method none
_refine_ls_goodness_of_fit_ref 1.044
_refine_ls_hydrogen_treatment mixed
_refine_ls_matrix_type full
_refine_ls_number_parameters 1817
_refine_ls_number_reflns 15375
_refine_ls_number_restraints 45
_refine_ls_restrained_S_all 1.055
_refine_ls_R_factor_all 0.1529
_refine_ls_R_factor_gt 0.0755
_refine_ls_shift/su_max 0.003
_refine_ls_shift/su_mean 0.000
_refine_ls_structure_factor_coef Fsqd
_refine_ls_weighting_details 'calc w=1/[\s^2^(Fo^2^)+(0.0426P)^2^+69.9242P] where P=(Fo^2^+2Fc^2^)/3'
_refine_ls_weighting_scheme calc
_refine_ls_wR_factor_gt 0.1431
_refine_ls_wR_factor_ref 0.1832
_reflns_number_gt 8407
_reflns_number_total 15375
_reflns_threshold_expression >2sigma(I)
_cod_data_source_file b710899k.txt
_cod_data_source_block ns_cu(c2h4)3_chemcom
_cod_depositor_comments
;
The following automatic conversions were performed:
'_symmetry_cell_setting' value 'Monoclinic' changed to 'monoclinic'
according to '/home/saulius/struct/CIF-dictionaries/cif_core.dic'
dictionary named 'cif_core.dic' version 2.4.1 from 2010-06-29.

Automatic conversion script
Id: cif_fix_enum 1527 2010-12-29 10:47:43Z saulius 
;
_cod_original_sg_symbol_H-M P21/c
_cod_database_code 7102330

loop_
_symmetry_equiv_pos_as_xyz
'x, y, z'
'-x, y+1/2, -z+1/2'
'-x, -y, -z'
'x, -y-1/2, z-1/2'

loop_
_atom_site_label
_atom_site_type_symbol
_atom_site_fract_x
_atom_site_fract_y
_atom_site_fract_z
_atom_site_U_iso_or_equiv
_atom_site_adp_type
_atom_site_occupancy
_atom_site_symmetry_multiplicity
_atom_site_calc_flag
_atom_site_refinement_flags
Cu1 Cu 0.26396(6) 0.587220(17) 0.17886(4) 0.0329(2) Uani 1 1 d .
Cu2 Cu 0.72985(5) 0.420096(17) 0.31291(4) 0.0299(2) Uani 1 1 d .
Cu3 Cu 0.24244(5) 0.251426(18) 0.16857(4) 0.0344(2) Uani 1 1 d .
C50 C 0.1777(5) 0.5748(2) 0.2608(4) 0.069(3) Uani 1 1 d .
C51 C 0.1862(5) 0.60417(19) 0.2599(4) 0.063(2) Uani 1 1 d .
H51A H 0.2330 0.6134 0.3028 0.076 Uiso 1 1 calc R
H51B H 0.1193 0.6154 0.2422 0.076 Uiso 1 1 calc R
C52 C 0.2934(7) 0.63386(17) 0.1576(4) 0.065(3) Uani 1 1 d .
C53 C 0.3395(6) 0.6176(2) 0.1155(5) 0.074(3) Uani 1 1 d .
C54 C 0.3278(6) 0.55261(17) 0.1196(4) 0.063(3) Uani 1 1 d .
C55 C 0.2639(7) 0.53960(16) 0.1563(4) 0.060(3) Uani 1 1 d .
C60 C 0.6795(6) 0.45990(16) 0.3603(4) 0.055(2) Uani 1 1 d .
C61 C 0.7474(7) 0.46827(15) 0.3226(4) 0.057(2) Uani 1 1 d .
C62 C 0.8347(5) 0.4240(2) 0.2379(4) 0.056(2) Uani 1 1 d .
C63 C 0.8129(6) 0.39541(19) 0.2428(4) 0.057(2) Uani 1 1 d .
C64 C 0.6737(6) 0.37639(16) 0.3379(4) 0.054(2) Uani 1 1 d .
C65 C 0.6294(6) 0.39634(19) 0.3726(4) 0.061(2) Uani 1 1 d .
C70 C 0.2602(8) 0.20541(18) 0.1413(5) 0.089(3) Uani 1 1 d U
H70A H 0.2966 0.1923 0.1810 0.107 Uiso 1 1 calc R
H70B H 0.1981 0.1959 0.1090 0.107 Uiso 1 1 calc R
C71 C 0.3225(7) 0.2221(2) 0.1098(5) 0.093(3) Uani 1 1 d U
H71A H 0.3019 0.2236 0.0564 0.112 Uiso 1 1 calc R
H71B H 0.4003 0.2199 0.1283 0.112 Uiso 1 1 calc R
C72 C 0.3182(7) 0.2854(2) 0.1175(5) 0.097(3) Uani 1 1 d U
H72A H 0.3963 0.2875 0.1347 0.116 Uiso 1 1 calc R
H72B H 0.2941 0.2873 0.0644 0.116 Uiso 1 1 calc R
C73 C 0.2586(8) 0.2985(2) 0.1567(6) 0.107(3) Uani 1 1 d U
H73A H 0.1948 0.3091 0.1298 0.129 Uiso 1 1 calc R
H73B H 0.2970 0.3094 0.2000 0.129 Uiso 1 1 calc R
C74 C 0.1552(8) 0.2647(3) 0.2461(5) 0.114(3) Uani 1 1 d U
H74A H 0.1973 0.2729 0.2920 0.136 Uiso 1 1 calc R
H74B H 0.0880 0.2756 0.2275 0.136 Uiso 1 1 calc R
C75 C 0.1501(6) 0.2353(2) 0.2410(5) 0.088(3) Uani 1 1 d U
H75A H 0.0796 0.2267 0.2189 0.106 Uiso 1 1 calc R
H75B H 0.1890 0.2239 0.2834 0.106 Uiso 1 1 calc R
H50A H 0.110(4) 0.5678(12) 0.236(3) 0.039(17) Uiso 1 1 d .
H50B H 0.231(5) 0.5641(15) 0.296(4) 0.07(2) Uiso 1 1 d .
H52A H 0.218(6) 0.6425(17) 0.149(4) 0.10(3) Uiso 1 1 d .
H52B H 0.323(5) 0.6408(15) 0.205(4) 0.07(2) Uiso 1 1 d .
H53B H 0.402(6) 0.6152(16) 0.128(4) 0.08(3) Uiso 1 1 d .
H53A H 0.295(7) 0.6151(19) 0.070(5) 0.11(3) Uiso 1 1 d .
H54A H 0.290(5) 0.5599(14) 0.065(3) 0.06(2) Uiso 1 1 d .
H54B H 0.412(6) 0.5558(17) 0.135(4) 0.09(3) Uiso 1 1 d .
H55A H 0.176(4) 0.5314(12) 0.130(3) 0.043(17) Uiso 1 1 d .
H55B H 0.292(5) 0.5299(14) 0.203(4) 0.07(2) Uiso 1 1 d .
H60A H 0.603(6) 0.4586(18) 0.348(4) 0.10(3) Uiso 1 1 d .
H60B H 0.685(4) 0.4553(12) 0.411(3) 0.035(16) Uiso 1 1 d .
H61A H 0.727(6) 0.4750(17) 0.269(4) 0.10(3) Uiso 1 1 d .
H61B H 0.828(6) 0.4737(15) 0.345(4) 0.08(2) Uiso 1 1 d .
H62A H 0.796(4) 0.4326(12) 0.195(3) 0.038(17) Uiso 1 1 d .
H62B H 0.897(5) 0.4290(13) 0.265(3) 0.05(2) Uiso 1 1 d .
H63A H 0.767(4) 0.3889(12) 0.213(3) 0.034(17) Uiso 1 1 d .
H63B H 0.860(5) 0.3865(13) 0.272(3) 0.05(2) Uiso 1 1 d .
H64B H 0.747(5) 0.3651(14) 0.361(3) 0.07(2) Uiso 1 1 d .
H64A H 0.651(6) 0.3686(16) 0.290(4) 0.08(3) Uiso 1 1 d .
H65A H 0.570(6) 0.4045(16) 0.355(4) 0.08(2) Uiso 1 1 d .
H65B H 0.668(5) 0.4006(14) 0.428(4) 0.07(2) Uiso 1 1 d .
Al1 Al 0.73989(11) 0.25060(4) 0.50434(8) 0.0176(4) Uani 1 1 d .
O1 O 0.6438(3) 0.24462(9) 0.42689(19) 0.0300(11) Uani 1 1 d .
O2 O 0.8618(3) 0.24234(9) 0.4856(2) 0.0326(11) Uani 1 1 d .
O3 O 0.7217(3) 0.22790(8) 0.5741(2) 0.0306(11) Uani 1 1 d .
O4 O 0.7320(3) 0.28726(8) 0.5293(2) 0.0355(12) Uani 1 1 d .
C1 C 0.5433(4) 0.24868(13) 0.3894(3) 0.0263(15) Uani 1 1 d .
C2 C 0.5276(5) 0.28127(14) 0.3617(3) 0.0391(19) Uani 1 1 d .
C3 C 0.5252(5) 0.22685(16) 0.3245(4) 0.045(2) Uani 1 1 d .
C4 C 0.4611(4) 0.24189(15) 0.4358(3) 0.0393(19) Uani 1 1 d .
C5 C 0.9288(4) 0.24484(13) 0.4402(3) 0.0264(16) Uani 1 1 d .
C6 C 0.9002(5) 0.22170(15) 0.3779(3) 0.042(2) Uani 1 1 d .
C7 C 0.9289(5) 0.27652(15) 0.4089(3) 0.0379(19) Uani 1 1 d .
C8 C 1.0428(4) 0.23701(15) 0.4850(3) 0.0360(18) Uani 1 1 d .
C9 C 0.7357(5) 0.20143(13) 0.6083(3) 0.0301(17) Uani 1 1 d .
C10 C 0.6727(7) 0.2018(2) 0.6687(5) 0.087(3) Uani 1 1 d U
C11 C 0.8561(7) 0.19707(18) 0.6454(6) 0.121(4) Uani 1 1 d .
C12 C 0.7057(9) 0.17570(16) 0.5562(4) 0.093(4) Uani 1 1 d .
C13 C 0.7497(5) 0.30874(13) 0.5805(3) 0.0286(17) Uani 1 1 d .
C14 C 0.7328(5) 0.33896(14) 0.5417(3) 0.0369(19) Uani 1 1 d .
C15 C 0.6694(6) 0.30561(14) 0.6298(4) 0.044(2) Uani 1 1 d .
C16 C 0.8652(5) 0.30779(15) 0.6279(4) 0.044(2) Uani 1 1 d .
F1 F 0.4412(3) 0.28364(10) 0.3052(2) 0.0691(14) Uani 1 1 d .
F2 F 0.6100(3) 0.29066(9) 0.3363(2) 0.0596(13) Uani 1 1 d .
F3 F 0.5135(3) 0.29994(8) 0.4125(2) 0.0567(13) Uani 1 1 d .
F4 F 0.4199(3) 0.22362(10) 0.2944(2) 0.0665(14) Uani 1 1 d .
F5 F 0.5707(3) 0.23675(10) 0.2726(2) 0.0668(14) Uani 1 1 d .
F6 F 0.5628(3) 0.20018(9) 0.3433(2) 0.0608(13) Uani 1 1 d .
F7 F 0.3631(3) 0.25213(10) 0.4079(2) 0.0665(14) Uani 1 1 d .
F8 F 0.4523(3) 0.21321(9) 0.4472(2) 0.0584(13) Uani 1 1 d .
F9 F 0.4921(3) 0.25454(9) 0.5009(2) 0.0578(12) Uani 1 1 d .
F10 F 0.9798(3) 0.21691(9) 0.3435(2) 0.0599(13) Uani 1 1 d .
F11 F 0.8159(3) 0.23090(10) 0.32932(19) 0.0625(13) Uani 1 1 d .
F12 F 0.8759(3) 0.19549(9) 0.4019(2) 0.0618(13) Uani 1 1 d .
F13 F 1.1196(3) 0.24537(10) 0.4515(2) 0.0634(14) Uani 1 1 d .
F14 F 1.0616(3) 0.25189(9) 0.54811(19) 0.0565(12) Uani 1 1 d .
F15 F 1.0548(3) 0.20850(9) 0.4995(2) 0.0571(12) Uani 1 1 d .
F16 F 0.9763(3) 0.27747(9) 0.3525(2) 0.0563(12) Uani 1 1 d .
F17 F 0.9794(3) 0.29544(8) 0.4580(2) 0.0539(12) Uani 1 1 d .
F18 F 0.8299(3) 0.28598(8) 0.3861(2) 0.0509(11) Uani 1 1 d .
F19 F 0.6607(4) 0.17446(9) 0.6942(3) 0.0932(16) Uani 1 1 d .
F20 F 0.5855(3) 0.21473(11) 0.6530(3) 0.0952(17) Uani 1 1 d .
F21 F 0.7489(6) 0.21942(12) 0.7251(2) 0.143(3) Uani 1 1 d .
F22 F 0.8702(4) 0.17522(9) 0.6935(2) 0.0749(15) Uani 1 1 d .
F23 F 0.9044(3) 0.21946(10) 0.6669(3) 0.105(2) Uani 1 1 d .
F24 F 0.8990(5) 0.18544(13) 0.5812(4) 0.180(2) Uani 1 1 d .
F25 F 0.7324(4) 0.14891(8) 0.5823(2) 0.0664(14) Uani 1 1 d .
F26 F 0.7192(6) 0.17924(10) 0.4946(2) 0.113(2) Uani 1 1 d .
F27 F 0.5811(5) 0.17750(13) 0.5505(4) 0.214(3) Uani 1 1 d .
F28 F 0.7838(3) 0.33998(8) 0.4875(2) 0.0549(12) Uani 1 1 d .
F29 F 0.6309(3) 0.34382(9) 0.5118(2) 0.0618(13) Uani 1 1 d .
F30 F 0.7666(3) 0.36197(8) 0.5839(2) 0.0606(13) Uani 1 1 d .
F31 F 0.5718(3) 0.30048(11) 0.5927(2) 0.0781(15) Uani 1 1 d .
F32 F 0.6974(4) 0.28298(10) 0.6754(2) 0.0770(14) Uani 1 1 d .
F33 F 0.6642(3) 0.32947(9) 0.6702(2) 0.0645(13) Uani 1 1 d .
F34 F 0.8903(3) 0.27968(9) 0.6456(2) 0.0746(15) Uani 1 1 d .
F35 F 0.9355(3) 0.31674(10) 0.5908(2) 0.0635(14) Uani 1 1 d .
F36 F 0.8774(3) 0.32413(9) 0.6864(2) 0.0648(14) Uani 1 1 d .
Al2 Al 0.23615(12) 0.41756(4) 0.48143(8) 0.0193(4) Uani 1 1 d .
O5 O 0.1112(3) 0.42566(8) 0.49655(19) 0.0260(11) Uani 1 1 d .
O6 O 0.2434(3) 0.38129(9) 0.4536(2) 0.0323(11) Uani 1 1 d .
O7 O 0.3282(3) 0.42244(9) 0.5620(2) 0.0301(11) Uani 1 1 d .
O8 O 0.2588(3) 0.44121(8) 0.41489(19) 0.0263(11) Uani 1 1 d .
C17 C 0.0420(4) 0.42280(13) 0.5402(3) 0.0255(16) Uani 1 1 d .
C18 C 0.0419(5) 0.39112(14) 0.5710(3) 0.0355(18) Uani 1 1 d .
C19 C -0.0705(5) 0.43016(16) 0.4940(3) 0.0398(19) Uani 1 1 d .
C20 C 0.0678(5) 0.44557(15) 0.6037(3) 0.042(2) Uani 1 1 d .
C21 C 0.2275(5) 0.36065(12) 0.4002(3) 0.0277(16) Uani 1 1 d .
C22 C 0.1151(5) 0.36407(15) 0.3490(4) 0.045(2) Uani 1 1 d .
C23 C 0.3120(6) 0.36415(15) 0.3548(4) 0.045(2) Uani 1 1 d .
C24 C 0.2380(5) 0.32991(14) 0.4367(4) 0.0382(19) Uani 1 1 d .
C25 C 0.4276(4) 0.41782(13) 0.6028(3) 0.0279(16) Uani 1 1 d .
C26 C 0.5126(5) 0.42518(16) 0.5603(4) 0.043(2) Uani 1 1 d .
C27 C 0.4388(5) 0.38511(15) 0.6294(4) 0.045(2) Uani 1 1 d .
C28 C 0.4423(5) 0.43858(16) 0.6685(4) 0.046(2) Uani 1 1 d .
C29 C 0.2510(4) 0.46851(12) 0.3843(3) 0.0250(16) Uani 1 1 d .
C30 C 0.2452(10) 0.49288(16) 0.4382(5) 0.112(4) Uani 1 1 d .
C31 C 0.1555(7) 0.4694(2) 0.3203(6) 0.139(4) Uani 1 1 d .
C32 C 0.3544(7) 0.47397(18) 0.3571(6) 0.124(3) Uani 1 1 d .
F37 F 0.1404(3) 0.38083(8) 0.5941(2) 0.0467(11) Uani 1 1 d .
F38 F -0.0069(3) 0.37221(8) 0.5189(2) 0.0547(12) Uani 1 1 d .
F39 F -0.0086(3) 0.38909(9) 0.6256(2) 0.0503(11) Uani 1 1 d .
F40 F -0.0806(3) 0.45922(9) 0.4794(2) 0.0516(12) Uani 1 1 d .
F41 F -0.0868(3) 0.41580(9) 0.43000(19) 0.0511(12) Uani 1 1 d .
F42 F -0.1495(3) 0.42198(9) 0.5259(2) 0.0579(13) Uani 1 1 d .
F43 F 0.0931(3) 0.47189(8) 0.5815(2) 0.0536(12) Uani 1 1 d .
F44 F 0.1519(3) 0.43572(9) 0.65328(18) 0.0555(12) Uani 1 1 d .
F45 F -0.0121(3) 0.44923(9) 0.63713(19) 0.0537(12) Uani 1 1 d .
F46 F 0.0948(3) 0.39235(9) 0.3326(2) 0.0653(14) Uani 1 1 d .
F47 F 0.1064(3) 0.34836(9) 0.2888(2) 0.0673(14) Uani 1 1 d .
F48 F 0.0396(3) 0.35410(10) 0.3820(2) 0.0638(14) Uani 1 1 d .
F49 F 0.4092(3) 0.36749(10) 0.3969(2) 0.0676(14) Uani 1 1 d .
F50 F 0.3194(3) 0.34056(9) 0.3125(2) 0.0669(13) Uani 1 1 d .
F51 F 0.2945(4) 0.38789(9) 0.3120(2) 0.0658(13) Uani 1 1 d .
F52 F 0.2046(3) 0.30767(8) 0.3897(2) 0.0642(14) Uani 1 1 d .
F53 F 0.3380(3) 0.32385(8) 0.4687(2) 0.0531(12) Uani 1 1 d .
F54 F 0.1808(3) 0.32823(8) 0.4866(2) 0.0525(12) Uani 1 1 d .
F55 F 0.5235(3) 0.45412(9) 0.5528(2) 0.0687(14) Uani 1 1 d .
F56 F 0.4873(3) 0.41344(10) 0.4936(2) 0.0653(14) Uani 1 1 d .
F57 F 0.6095(3) 0.41438(10) 0.5912(2) 0.0603(13) Uani 1 1 d .
F58 F 0.4565(3) 0.36684(9) 0.5771(2) 0.0665(14) Uani 1 1 d .
F59 F 0.3546(3) 0.37530(9) 0.6496(2) 0.0674(14) Uani 1 1 d .
F60 F 0.5235(3) 0.38155(9) 0.6857(2) 0.0616(13) Uani 1 1 d .
F61 F 0.4057(3) 0.46564(9) 0.6508(2) 0.0725(15) Uani 1 1 d .
F62 F 0.5445(3) 0.44135(10) 0.7035(2) 0.0665(14) Uani 1 1 d .
F63 F 0.3896(3) 0.42832(11) 0.7174(2) 0.0716(15) Uani 1 1 d .
F64 F 0.1332(3) 0.49673(9) 0.2932(2) 0.0777(15) Uani 1 1 d .
F65 F 0.2107(7) 0.45202(13) 0.2636(3) 0.163(3) Uani 1 1 d .
F66 F 0.0778(3) 0.45504(10) 0.3241(3) 0.0840(17) Uani 1 1 d .
F67 F 0.2528(3) 0.52016(8) 0.4162(2) 0.0631(14) Uani 1 1 d .
F68 F 0.1119(5) 0.49002(12) 0.4285(4) 0.169(2) Uani 1 1 d .
F69 F 0.2790(5) 0.48834(9) 0.5019(2) 0.103(2) Uani 1 1 d .
F70 F 0.3499(3) 0.49749(10) 0.3140(2) 0.0773(15) Uani 1 1 d .
F71 F 0.3992(3) 0.45260(10) 0.3376(3) 0.0726(14) Uani 1 1 d .
F72 F 0.4276(4) 0.48476(13) 0.4302(4) 0.177(3) Uani 1 1 d .
Al3 Al 0.23068(12) 0.41656(3) 0.97789(8) 0.0179(4) Uani 1 1 d .
O9 O 0.1796(3) 0.44832(8) 0.9310(2) 0.0291(11) Uani 1 1 d .
O10 O 0.3411(3) 0.42665(9) 1.0423(2) 0.0341(12) Uani 1 1 d .
O11 O 0.1308(3) 0.40103(8) 1.0141(2) 0.0293(11) Uani 1 1 d .
O12 O 0.2684(3) 0.39047(8) 0.9217(2) 0.0313(11) Uani 1 1 d .
C33 C 0.1995(4) 0.47384(12) 0.8998(3) 0.0224(15) Uani 1 1 d .
C34 C 0.2343(5) 0.49868(14) 0.9575(4) 0.0403(19) Uani 1 1 d .
C35 C 0.0925(5) 0.48380(14) 0.8485(4) 0.041(2) Uani 1 1 d .
C36 C 0.2838(5) 0.47012(15) 0.8544(4) 0.044(2) Uani 1 1 d .
C37 C 0.4336(4) 0.41993(15) 1.0889(3) 0.0340(18) Uani 1 1 d .
C38 C 0.4617(8) 0.4471(3) 1.1389(6) 0.184(4) Uani 1 1 d .
C39 C 0.4240(7) 0.3928(2) 1.1315(6) 0.144(4) Uani 1 1 d .
C40 C 0.5225(6) 0.4154(3) 1.0485(4) 0.127(5) Uani 1 1 d .
C41 C 0.0498(4) 0.40516(13) 1.0493(3) 0.0264(16) Uani 1 1 d .
C42 C -0.0497(7) 0.4036(5) 0.9959(5) 0.204(9) Uani 1 1 d .
C43 C 0.0542(9) 0.3805(2) 1.1027(7) 0.208(4) Uani 1 1 d .
C44 C 0.0565(7) 0.4331(2) 1.0904(6) 0.153(3) Uani 1 1 d .
C45 C 0.2436(4) 0.36692(12) 0.8766(3) 0.0235(15) Uani 1 1 d .
C46 C 0.2116(6) 0.33988(16) 0.9152(4) 0.051(2) Uani 1 1 d .
C47 C 0.1539(6) 0.37554(16) 0.8111(4) 0.055(2) Uani 1 1 d .
C48 C 0.3451(6) 0.35920(15) 0.8488(4) 0.050(2) Uani 1 1 d .
F73 F 0.2257(3) 0.52606(7) 0.9303(2) 0.0556(12) Uani 1 1 d .
F74 F 0.3368(3) 0.49462(8) 0.9900(2) 0.0570(12) Uani 1 1 d .
F75 F 0.1776(3) 0.49760(9) 1.0078(2) 0.0608(13) Uani 1 1 d .
F76 F 0.1067(3) 0.50573(9) 0.8037(2) 0.0610(13) Uani 1 1 d .
F77 F 0.0239(3) 0.49347(9) 0.8860(2) 0.0620(13) Uani 1 1 d .
F78 F 0.0474(3) 0.46111(9) 0.8089(2) 0.0629(13) Uani 1 1 d .
F79 F 0.2452(3) 0.45565(10) 0.7934(2) 0.0708(14) Uani 1 1 d .
F80 F 0.3238(3) 0.49568(9) 0.8374(2) 0.0575(12) Uani 1 1 d .
F81 F 0.3660(3) 0.45380(9) 0.8901(2) 0.0571(12) Uani 1 1 d .
F82 F 0.5442(4) 0.44212(12) 1.1937(2) 0.0987(19) Uani 1 1 d .
F83 F 0.5238(5) 0.46393(16) 1.0726(5) 0.256(4) Uani 1 1 d .
F84 F 0.4016(4) 0.46406(11) 1.1481(3) 0.1016(19) Uani 1 1 d .
F85 F 0.5117(4) 0.38276(11) 1.1742(3) 0.0915(17) Uani 1 1 d .
F86 F 0.3537(4) 0.37554(10) 1.1146(3) 0.100(2) Uani 1 1 d .
F87 F 0.3707(5) 0.4147(2) 1.1949(3) 0.190(4) Uani 1 1 d .
F88 F 0.4860(6) 0.37689(16) 1.0386(4) 0.257(3) Uani 1 1 d .
F89 F 0.6180(3) 0.41378(12) 1.0888(3) 0.0860(18) Uani 1 1 d .
F90 F 0.5134(4) 0.42222(16) 0.9888(3) 0.126(3) Uani 1 1 d .
F91 F -0.0608(3) 0.41139(10) 0.9316(2) 0.0627(14) Uani 1 1 d .
F92 F -0.0609(4) 0.36587(10) 0.9911(3) 0.0888(17) Uani 1 1 d .
F93 F -0.1382(3) 0.41094(14) 1.0209(3) 0.098(2) Uani 1 1 d .
F94 F 0.0945(3) 0.35680(8) 1.0945(2) 0.0565(12) Uani 1 1 d .
F95 F -0.0291(4) 0.37849(10) 1.1317(3) 0.0824(15) Uani 1 1 d .
F96 F 0.1470(4) 0.39847(15) 1.1683(2) 0.104(2) Uani 1 1 d .
F97 F -0.0029(3) 0.43791(9) 1.1347(2) 0.0574(12) Uani 1 1 d .
F98 F 0.1448(3) 0.44737(8) 1.10429(19) 0.0448(11) Uani 1 1 d .
F99 F -0.0082(3) 0.45420(9) 1.0123(3) 0.0867(16) Uani 1 1 d .
F100 F 0.2170(3) 0.31407(8) 0.8834(2) 0.0635(13) Uani 1 1 d .
F101 F 0.1086(4) 0.34322(9) 0.9227(3) 0.0770(15) Uani 1 1 d .
F102 F 0.2693(4) 0.33772(9) 0.9828(2) 0.0801(16) Uani 1 1 d .
F103 F 0.1911(4) 0.39282(10) 0.7654(2) 0.0775(16) Uani 1 1 d .
F104 F 0.1099(4) 0.35096(10) 0.7763(2) 0.0794(16) Uani 1 1 d .
F105 F 0.0766(3) 0.38983(10) 0.8340(2) 0.0717(15) Uani 1 1 d .
F106 F 0.3244(3) 0.34024(9) 0.7929(2) 0.0699(14) Uani 1 1 d .
F107 F 0.3905(3) 0.38311(9) 0.8296(2) 0.0530(12) Uani 1 1 d .
F108 F 0.4178(3) 0.34601(9) 0.9021(2) 0.0693(14) Uani 1 1 d .

loop_
_atom_site_aniso_label
_atom_site_aniso_U_11
_atom_site_aniso_U_22
_atom_site_aniso_U_33
_atom_site_aniso_U_23
_atom_site_aniso_U_13
_atom_site_aniso_U_12
Cu1 0.0260(4) 0.0424(5) 0.0269(4) -0.0013(4) -0.0017(3) -0.0027(3)
Cu2 0.0225(4) 0.0436(4) 0.0212(4) 0.0017(4) -0.0008(3) -0.0005(3)
Cu3 0.0228(4) 0.0531(5) 0.0234(4) -0.0044(4) -0.0039(3) 0.0035(4)
C50 0.037(4) 0.137(7) 0.039(4) -0.016(5) 0.019(3) -0.051(4)
C51 0.033(4) 0.108(6) 0.050(4) -0.047(4) 0.014(3) -0.005(4)
C52 0.081(6) 0.048(5) 0.054(5) 0.012(4) -0.010(5) -0.017(4)
C53 0.049(5) 0.080(6) 0.092(7) 0.034(5) 0.010(5) -0.025(4)
C54 0.072(5) 0.059(5) 0.055(5) -0.016(4) 0.007(4) 0.022(4)
C55 0.084(6) 0.038(4) 0.049(5) -0.004(4) -0.007(4) 0.001(4)
C60 0.055(4) 0.057(5) 0.051(5) -0.023(4) 0.004(4) 0.023(4)
C61 0.081(5) 0.029(4) 0.049(5) 0.007(4) -0.009(4) 0.004(4)
C62 0.027(3) 0.113(6) 0.030(4) -0.006(4) 0.010(3) -0.019(4)
C63 0.033(4) 0.089(6) 0.043(5) -0.013(4) -0.002(4) 0.008(4)
C64 0.065(5) 0.048(4) 0.048(4) 0.016(4) 0.009(4) -0.021(4)
C65 0.042(4) 0.090(6) 0.055(5) 0.023(4) 0.020(4) -0.017(4)
C70 0.116(5) 0.064(5) 0.065(5) -0.014(4) -0.027(4) 0.013(4)
C71 0.079(5) 0.124(6) 0.073(5) -0.030(4) 0.009(4) 0.036(4)
C72 0.073(5) 0.112(5) 0.097(5) 0.042(4) 0.000(4) -0.041(4)
C73 0.121(6) 0.073(5) 0.096(5) -0.008(4) -0.046(4) 0.005(5)
C74 0.087(5) 0.165(5) 0.091(6) -0.028(5) 0.023(5) 0.034(5)
C75 0.045(4) 0.156(5) 0.066(5) 0.040(5) 0.017(4) -0.022(4)
Al1 0.0132(7) 0.0252(9) 0.0132(8) -0.0002(7) 0.0003(7) -0.0013(7)
O1 0.0140(18) 0.045(2) 0.024(2) -0.0032(19) -0.0114(17) -0.0045(18)
O2 0.0203(19) 0.048(3) 0.031(2) 0.007(2) 0.0086(18) 0.0120(18)
O3 0.040(2) 0.027(2) 0.025(2) 0.0064(18) 0.0071(19) 0.0040(19)
O4 0.053(3) 0.026(2) 0.025(2) -0.0037(19) 0.003(2) -0.004(2)
C1 0.018(3) 0.038(3) 0.020(3) -0.003(3) -0.002(2) -0.005(3)
C2 0.032(3) 0.044(4) 0.038(4) 0.002(3) 0.000(3) 0.013(3)
C3 0.037(4) 0.055(4) 0.040(4) -0.004(4) 0.002(3) 0.002(3)
C4 0.018(3) 0.053(4) 0.043(4) -0.012(3) 0.000(3) -0.004(3)
C5 0.011(3) 0.044(4) 0.025(3) 0.000(3) 0.005(2) -0.001(3)
C6 0.035(4) 0.057(4) 0.031(4) -0.011(3) -0.002(3) -0.006(3)
C7 0.024(3) 0.062(4) 0.030(4) 0.008(3) 0.012(3) -0.010(3)
C8 0.016(3) 0.063(4) 0.031(4) -0.010(3) 0.008(3) 0.002(3)
C9 0.033(3) 0.027(3) 0.028(3) 0.008(3) 0.002(3) 0.003(3)
C10 0.095(5) 0.082(5) 0.104(5) 0.040(4) 0.068(4) 0.014(4)
C11 0.111(6) 0.046(5) 0.148(8) 0.052(5) -0.098(6) -0.038(5)
C12 0.210(10) 0.025(4) 0.047(5) 0.000(4) 0.033(6) -0.012(6)
C13 0.039(3) 0.025(3) 0.020(3) -0.007(3) 0.002(3) -0.003(3)
C14 0.033(3) 0.043(4) 0.033(4) -0.007(3) 0.004(3) -0.001(3)
C15 0.061(4) 0.034(4) 0.041(4) -0.008(3) 0.016(4) -0.012(3)
C16 0.042(4) 0.047(4) 0.036(4) 0.002(3) -0.007(3) 0.005(3)
F1 0.057(2) 0.083(3) 0.050(3) 0.014(2) -0.026(2) 0.018(2)
F2 0.062(2) 0.057(3) 0.064(3) 0.019(2) 0.024(2) -0.004(2)
F3 0.052(2) 0.043(2) 0.071(3) -0.010(2) 0.005(2) 0.0119(19)
F4 0.044(2) 0.093(3) 0.050(2) -0.027(2) -0.018(2) -0.009(2)
F5 0.070(3) 0.094(3) 0.039(2) -0.005(2) 0.017(2) 0.002(2)
F6 0.056(2) 0.055(3) 0.067(3) -0.025(2) 0.005(2) 0.003(2)
F7 0.0178(17) 0.098(3) 0.082(3) -0.009(3) 0.007(2) 0.010(2)
F8 0.049(2) 0.059(3) 0.070(3) 0.003(2) 0.021(2) -0.014(2)
F9 0.051(2) 0.088(3) 0.040(2) -0.018(2) 0.0210(19) -0.011(2)
F10 0.062(2) 0.078(3) 0.044(2) -0.021(2) 0.021(2) -0.005(2)
F11 0.047(2) 0.102(3) 0.029(2) -0.011(2) -0.0143(19) -0.006(2)
F12 0.078(3) 0.052(2) 0.054(3) -0.014(2) 0.011(2) -0.020(2)
F13 0.0188(17) 0.108(3) 0.064(3) -0.004(3) 0.0115(19) 0.002(2)
F14 0.040(2) 0.088(3) 0.034(2) -0.022(2) -0.0078(18) 0.009(2)
F15 0.051(2) 0.064(3) 0.054(3) 0.001(2) 0.006(2) 0.028(2)
F16 0.053(2) 0.072(3) 0.052(2) 0.014(2) 0.031(2) -0.008(2)
F17 0.056(2) 0.055(2) 0.053(2) -0.014(2) 0.016(2) -0.016(2)
F18 0.041(2) 0.062(2) 0.050(2) 0.021(2) 0.0105(19) 0.0128(19)
F19 0.149(4) 0.053(3) 0.102(3) 0.042(2) 0.080(3) 0.006(3)
F20 0.061(2) 0.118(4) 0.125(4) 0.067(3) 0.061(3) 0.028(3)
F21 0.304(8) 0.078(4) 0.029(3) 0.002(3) -0.001(4) 0.035(5)
F22 0.081(3) 0.064(3) 0.063(3) 0.022(2) -0.024(2) 0.011(2)
F23 0.057(3) 0.057(3) 0.169(5) 0.018(3) -0.049(3) -0.004(2)
F24 0.210(4) 0.143(4) 0.250(5) 0.134(4) 0.193(4) 0.134(3)
F25 0.103(3) 0.026(2) 0.066(3) 0.006(2) 0.011(3) -0.006(2)
F26 0.248(7) 0.047(3) 0.040(3) -0.017(2) 0.025(4) -0.001(4)
F27 0.146(4) 0.111(4) 0.291(7) 0.095(4) -0.161(5) -0.090(3)
F28 0.070(3) 0.046(2) 0.054(2) 0.0128(19) 0.025(2) -0.001(2)
F29 0.043(2) 0.061(3) 0.071(3) 0.011(2) -0.009(2) 0.010(2)
F30 0.088(3) 0.026(2) 0.064(3) -0.007(2) 0.009(2) -0.004(2)
F31 0.057(2) 0.112(4) 0.072(3) -0.030(3) 0.030(2) -0.044(2)
F32 0.132(3) 0.064(3) 0.055(2) 0.011(2) 0.064(2) 0.000(3)
F33 0.075(3) 0.063(3) 0.064(3) -0.028(2) 0.033(2) -0.003(2)
F34 0.071(3) 0.056(3) 0.078(3) 0.014(2) -0.025(3) 0.010(2)
F35 0.033(2) 0.093(3) 0.064(3) -0.001(2) 0.008(2) 0.002(2)
F36 0.063(3) 0.079(3) 0.040(2) -0.022(2) -0.016(2) -0.009(2)
Al2 0.0171(8) 0.0236(9) 0.0146(8) 0.0013(7) -0.0020(7) -0.0010(7)
O5 0.0133(18) 0.044(2) 0.022(2) 0.0053(18) 0.0052(17) 0.0035(18)
O6 0.037(2) 0.037(2) 0.024(2) -0.0039(19) 0.0079(19) 0.001(2)
O7 0.020(2) 0.045(2) 0.021(2) -0.0036(19) -0.0036(18) 0.0047(19)
O8 0.033(2) 0.025(2) 0.023(2) 0.0069(17) 0.0092(18) 0.0024(18)
C17 0.010(3) 0.039(3) 0.024(3) -0.003(3) -0.004(3) -0.001(3)
C18 0.035(3) 0.036(4) 0.040(4) -0.001(3) 0.017(3) 0.002(3)
C19 0.016(3) 0.065(5) 0.036(4) -0.001(4) 0.002(3) 0.004(3)
C20 0.043(4) 0.056(4) 0.022(3) -0.002(3) -0.001(3) -0.003(3)
C21 0.035(3) 0.026(3) 0.025(3) -0.007(3) 0.012(3) -0.001(3)
C22 0.052(4) 0.037(4) 0.046(4) -0.001(3) 0.007(4) -0.005(3)
C23 0.058(4) 0.043(4) 0.039(4) -0.004(3) 0.020(4) 0.000(4)
C24 0.043(4) 0.032(4) 0.041(4) -0.001(3) 0.011(3) -0.003(3)
C25 0.014(3) 0.037(4) 0.031(3) 0.001(3) 0.000(3) 0.003(3)
C26 0.029(3) 0.060(5) 0.038(4) -0.004(4) 0.000(3) -0.002(3)
C27 0.024(3) 0.051(4) 0.049(4) 0.007(4) -0.015(3) 0.008(3)
C28 0.038(4) 0.055(4) 0.041(4) -0.011(4) 0.003(3) 0.003(3)
C29 0.027(3) 0.024(3) 0.023(3) 0.007(3) 0.003(3) -0.003(3)
C30 0.278(13) 0.014(4) 0.052(5) 0.007(4) 0.053(7) 0.005(6)
C31 0.070(5) 0.096(6) 0.195(9) 0.099(6) -0.095(6) -0.054(5)
C32 0.167(6) 0.050(5) 0.214(7) 0.074(5) 0.174(5) 0.056(5)
F37 0.0328(19) 0.056(2) 0.054(2) 0.0214(19) 0.0140(18) 0.0119(18)
F38 0.053(2) 0.046(2) 0.064(3) -0.012(2) 0.009(2) -0.0213(19)
F39 0.041(2) 0.070(3) 0.045(2) 0.011(2) 0.0189(19) -0.003(2)
F40 0.039(2) 0.059(2) 0.053(2) 0.011(2) 0.0014(19) 0.0223(19)
F41 0.037(2) 0.076(3) 0.031(2) -0.008(2) -0.0129(18) 0.0016(19)
F42 0.0208(18) 0.093(3) 0.060(3) 0.007(2) 0.0089(19) 0.003(2)
F43 0.072(3) 0.043(2) 0.044(2) -0.0089(19) 0.010(2) -0.013(2)
F44 0.050(2) 0.085(3) 0.024(2) -0.008(2) -0.0101(19) 0.001(2)
F45 0.057(2) 0.071(3) 0.040(2) -0.015(2) 0.0281(19) 0.005(2)
F46 0.060(3) 0.048(2) 0.072(3) 0.011(2) -0.021(2) 0.010(2)
F47 0.070(3) 0.079(3) 0.039(2) -0.026(2) -0.019(2) -0.006(2)
F48 0.032(2) 0.094(3) 0.064(3) 0.008(2) 0.006(2) 0.002(2)
F49 0.045(2) 0.102(3) 0.060(3) -0.012(2) 0.021(2) -0.024(2)
F50 0.071(3) 0.074(3) 0.063(3) -0.031(2) 0.031(2) 0.001(2)
F51 0.099(3) 0.055(3) 0.053(2) 0.011(2) 0.036(2) -0.006(2)
F52 0.090(3) 0.027(2) 0.072(3) -0.014(2) 0.008(2) -0.006(2)
F53 0.044(2) 0.049(2) 0.062(3) 0.012(2) 0.001(2) 0.0095(19)
F54 0.058(2) 0.047(2) 0.056(2) 0.0174(19) 0.021(2) -0.0035(19)
F55 0.049(2) 0.068(3) 0.087(3) 0.026(2) 0.008(2) -0.021(2)
F56 0.035(2) 0.125(4) 0.039(2) -0.015(2) 0.0138(19) -0.006(2)
F57 0.0146(18) 0.102(3) 0.063(3) 0.007(2) 0.0056(18) 0.004(2)
F58 0.066(3) 0.051(2) 0.075(3) -0.015(2) -0.002(2) 0.016(2)
F59 0.040(2) 0.070(3) 0.089(3) 0.038(2) 0.007(2) -0.007(2)
F60 0.048(2) 0.069(3) 0.055(3) 0.022(2) -0.017(2) 0.018(2)
F61 0.083(3) 0.051(3) 0.067(3) -0.022(2) -0.022(2) 0.016(2)
F62 0.046(2) 0.087(3) 0.050(2) -0.023(2) -0.024(2) -0.001(2)
F63 0.063(3) 0.115(4) 0.038(2) -0.010(2) 0.014(2) 0.020(3)
F64 0.068(3) 0.057(3) 0.087(3) 0.035(2) -0.029(3) -0.002(2)
F65 0.349(10) 0.102(4) 0.028(3) -0.008(3) 0.017(4) 0.057(5)
F66 0.035(2) 0.077(3) 0.118(4) 0.017(3) -0.031(3) -0.009(2)
F67 0.076(3) 0.030(2) 0.078(3) 0.004(2) 0.005(2) -0.003(2)
F68 0.193(4) 0.098(4) 0.284(6) 0.101(4) 0.203(4) 0.091(3)
F69 0.206(6) 0.047(3) 0.042(3) -0.013(2) -0.003(3) 0.029(3)
F70 0.078(3) 0.076(3) 0.084(3) 0.050(2) 0.031(2) -0.003(2)
F71 0.057(2) 0.072(3) 0.107(3) 0.025(3) 0.057(2) 0.016(2)
F72 0.114(4) 0.118(4) 0.222(6) 0.089(4) -0.131(4) -0.074(3)
Al3 0.0155(8) 0.0207(9) 0.0157(8) 0.0001(7) -0.0004(7) -0.0006(7)
O9 0.030(2) 0.022(2) 0.034(2) 0.0089(18) 0.0027(19) -0.0007(18)
O10 0.017(2) 0.056(3) 0.026(2) -0.007(2) -0.0047(18) -0.0028(19)
O11 0.029(2) 0.029(2) 0.031(2) 0.0006(18) 0.0080(19) 0.0000(18)
O12 0.035(2) 0.031(2) 0.030(2) -0.0063(19) 0.0118(19) -0.0030(19)
C33 0.020(3) 0.022(3) 0.025(3) 0.002(3) 0.003(3) -0.002(2)
C34 0.045(4) 0.033(4) 0.043(4) -0.002(3) 0.009(3) -0.006(3)
C35 0.039(4) 0.036(4) 0.044(4) 0.015(3) -0.001(3) -0.008(3)
C36 0.036(4) 0.056(4) 0.039(4) 0.016(4) 0.004(3) -0.005(3)
C37 0.019(3) 0.057(4) 0.023(3) 0.002(3) -0.004(3) -0.003(3)
C38 0.107(6) 0.226(9) 0.157(8) -0.154(7) -0.111(6) 0.118(6)
C39 0.060(6) 0.159(8) 0.173(9) 0.121(7) -0.060(6) -0.049(6)
C40 0.018(4) 0.322(14) 0.043(5) 0.077(7) 0.012(4) 0.044(6)
C41 0.026(3) 0.031(3) 0.025(3) 0.008(3) 0.012(3) -0.006(3)
C42 0.033(5) 0.54(3) 0.036(6) 0.021(10) 0.002(5) 0.055(10)
C43 0.269(7) 0.077(5) 0.385(10) 0.144(6) 0.306(7) 0.109(6)
C44 0.120(5) 0.164(7) 0.226(8) -0.157(6) 0.153(5) -0.101(5)
C45 0.029(3) 0.020(3) 0.021(3) -0.004(3) 0.004(3) 0.001(3)
C46 0.065(5) 0.047(4) 0.045(4) 0.001(4) 0.021(4) -0.012(4)
C47 0.055(5) 0.058(5) 0.044(4) -0.015(4) -0.008(4) -0.003(4)
C48 0.073(5) 0.036(4) 0.043(4) -0.009(3) 0.016(4) 0.001(4)
F73 0.070(3) 0.0222(19) 0.068(3) 0.0023(19) 0.002(2) -0.0035(19)
F74 0.054(2) 0.055(2) 0.048(2) -0.006(2) -0.020(2) -0.017(2)
F75 0.088(3) 0.056(2) 0.043(2) -0.022(2) 0.026(2) -0.013(2)
F76 0.053(2) 0.062(3) 0.059(3) 0.036(2) -0.007(2) -0.002(2)
F77 0.039(2) 0.062(3) 0.085(3) 0.021(2) 0.015(2) 0.012(2)
F78 0.054(2) 0.059(3) 0.058(3) 0.009(2) -0.027(2) -0.016(2)
F79 0.081(3) 0.097(3) 0.038(2) -0.019(2) 0.019(2) -0.010(3)
F80 0.051(2) 0.067(3) 0.059(2) 0.031(2) 0.021(2) -0.008(2)
F81 0.038(2) 0.068(3) 0.070(3) 0.023(2) 0.022(2) 0.010(2)
F82 0.084(3) 0.120(4) 0.065(3) -0.030(3) -0.044(3) 0.002(3)
F83 0.093(4) 0.253(6) 0.354(8) 0.240(5) -0.103(5) -0.104(4)
F84 0.113(4) 0.091(3) 0.075(3) -0.045(3) -0.037(3) 0.026(3)
F85 0.061(3) 0.112(4) 0.083(3) 0.053(3) -0.024(3) 0.012(3)
F86 0.085(3) 0.064(3) 0.128(4) 0.042(3) -0.030(3) -0.019(3)
F87 0.089(4) 0.453(13) 0.037(3) 0.040(5) 0.029(3) 0.031(6)
F88 0.215(5) 0.238(5) 0.226(6) -0.185(4) -0.154(5) 0.182(4)
F89 0.023(2) 0.150(5) 0.081(3) 0.020(3) 0.002(2) 0.012(3)
F90 0.054(3) 0.267(7) 0.065(3) 0.038(4) 0.031(3) 0.051(4)
F91 0.049(2) 0.098(3) 0.031(2) 0.003(2) -0.012(2) 0.012(2)
F92 0.082(3) 0.074(3) 0.116(4) -0.050(3) 0.034(3) -0.045(3)
F93 0.025(2) 0.197(6) 0.070(3) -0.004(3) 0.005(2) 0.012(3)
F94 0.063(2) 0.045(2) 0.071(3) 0.022(2) 0.035(2) 0.006(2)
F95 0.100(3) 0.065(3) 0.110(3) 0.023(2) 0.083(3) 0.001(2)
F96 0.054(3) 0.211(6) 0.035(3) 0.019(3) -0.017(2) -0.013(3)
F97 0.064(2) 0.062(3) 0.062(2) -0.017(2) 0.048(2) -0.006(2)
F98 0.046(2) 0.044(2) 0.046(2) -0.0111(18) 0.0149(18) -0.0147(18)
F99 0.080(3) 0.061(3) 0.137(4) 0.048(3) 0.064(3) 0.036(2)
F100 0.088(3) 0.025(2) 0.079(3) -0.016(2) 0.023(2) -0.012(2)
F101 0.087(3) 0.057(3) 0.102(3) -0.015(2) 0.056(3) -0.033(2)
F102 0.130(4) 0.063(3) 0.041(2) 0.023(2) 0.005(3) -0.028(3)
F103 0.106(4) 0.082(3) 0.035(2) 0.024(2) -0.006(2) -0.010(3)
F104 0.083(3) 0.076(3) 0.060(3) -0.020(2) -0.025(3) -0.011(3)
F105 0.034(2) 0.085(3) 0.085(3) -0.014(3) -0.010(2) 0.015(2)
F106 0.084(3) 0.072(3) 0.062(3) -0.041(2) 0.033(2) -0.004(2)
F107 0.056(2) 0.056(2) 0.054(2) -0.001(2) 0.029(2) -0.005(2)
F108 0.052(2) 0.072(3) 0.078(3) -0.002(2) 0.001(2) 0.027(2)

loop_
_atom_type_symbol
_atom_type_description
_atom_type_scat_dispersion_real
_atom_type_scat_dispersion_imag
_atom_type_scat_source
C C 0.0033 0.0016 'International Tables Vol C Tables 4.2.6.8 and 6.1.1.4'
H H 0.0000 0.0000 'International Tables Vol C Tables 4.2.6.8 and 6.1.1.4'
O O 0.0106 0.0060 'International Tables Vol C Tables 4.2.6.8 and 6.1.1.4'
F F 0.0171 0.0103 'International Tables Vol C Tables 4.2.6.8 and 6.1.1.4'
Al Al 0.0645 0.0514 'International Tables Vol C Tables 4.2.6.8 and 6.1.1.4'
Cu Cu 0.3201 1.2651 'International Tables Vol C Tables 4.2.6.8 and 6.1.1.4'

loop_
_geom_angle_atom_site_label_1
_geom_angle_atom_site_label_2
_geom_angle_atom_site_label_3
_geom_angle
C51 Cu1 C50 35.8(3)
C51 Cu1 C54 155.2(3)
C50 Cu1 C54 119.6(3)
C51 Cu1 C55 120.5(3)
C50 Cu1 C55 84.8(3)
C54 Cu1 C55 35.3(3)
C51 Cu1 C52 85.3(3)
C50 Cu1 C52 121.1(4)
C54 Cu1 C52 119.3(3)
C55 Cu1 C52 153.9(3)
C51 Cu1 C53 120.3(3)
C50 Cu1 C53 156.0(4)
C54 Cu1 C53 84.2(4)
C55 Cu1 C53 119.1(4)
C52 Cu1 C53 35.0(3)
C60 Cu2 C62 119.4(3)
C60 Cu2 C65 85.6(3)
C62 Cu2 C65 154.9(3)
C60 Cu2 C61 34.8(3)
C62 Cu2 C61 84.7(3)
C65 Cu2 C61 120.4(3)
C60 Cu2 C64 120.7(3)
C62 Cu2 C64 119.9(3)
C65 Cu2 C64 35.1(3)
C61 Cu2 C64 155.4(3)
C60 Cu2 C63 154.8(3)
C62 Cu2 C63 35.4(3)
C65 Cu2 C63 119.5(3)
C61 Cu2 C63 120.1(3)
C64 Cu2 C63 84.5(3)
C74 Cu3 C71 157.8(4)
C74 Cu3 C75 36.4(4)
C71 Cu3 C75 121.9(4)
C74 Cu3 C73 82.8(4)
C71 Cu3 C73 119.1(4)
C75 Cu3 C73 119.0(4)
C74 Cu3 C72 118.2(4)
C71 Cu3 C72 83.4(4)
C75 Cu3 C72 154.6(4)
C73 Cu3 C72 35.7(4)
C74 Cu3 C70 122.4(4)
C71 Cu3 C70 36.2(4)
C75 Cu3 C70 86.0(4)
C73 Cu3 C70 154.7(4)
C72 Cu3 C70 119.4(4)
C51 C50 Cu1 71.2(5)
C51 C50 H50A 113(3)
Cu1 C50 H50A 106(4)
C51 C50 H50B 117(4)
Cu1 C50 H50B 103(4)
H50A C50 H50B 128(5)
C50 C51 Cu1 73.1(5)
C50 C51 H51A 116.2
Cu1 C51 H51A 116.2
C50 C51 H51B 116.2
Cu1 C51 H51B 116.2
H51A C51 H51B 113.2
C53 C52 Cu1 72.5(5)
C53 C52 H52A 130(5)
Cu1 C52 H52A 101(4)
C53 C52 H52B 128(4)
Cu1 C52 H52B 101(4)
H52A C52 H52B 102(6)
C52 C53 Cu1 72.4(5)
C52 C53 H53B 118(6)
Cu1 C53 H53B 107(6)
C52 C53 H53A 111(6)
Cu1 C53 H53A 100(5)
H53B C53 H53A 129(8)
C55 C54 Cu1 72.4(5)
C55 C54 H54A 116(3)
Cu1 C54 H54A 98(3)
C55 C54 H54B 128(4)
Cu1 C54 H54B 104(4)
H54A C54 H54B 116(6)
C54 C55 Cu1 72.3(5)
C54 C55 H55A 124(3)
Cu1 C55 H55A 110(3)
C54 C55 H55B 121(4)
Cu1 C55 H55B 106(4)
H55A C55 H55B 112(5)
C61 C60 Cu2 73.3(5)
C61 C60 H60A 131(5)
Cu2 C60 H60A 103(5)
C61 C60 H60B 134(3)
Cu2 C60 H60B 106(3)
H60A C60 H60B 94(6)
C60 C61 Cu2 71.9(4)
C60 C61 H61A 125(4)
Cu2 C61 H61A 102(4)
C60 C61 H61B 124(4)
Cu2 C61 H61B 110(4)
H61A C61 H61B 110(6)
C63 C62 Cu2 72.7(5)
C63 C62 H62A 112(3)
Cu2 C62 H62A 108(4)
C63 C62 H62B 113(4)
Cu2 C62 H62B 105(4)
H62A C62 H62B 130(5)
C62 C63 Cu2 71.8(5)
C62 C63 H63A 117(4)
Cu2 C63 H63A 104(4)
C62 C63 H63B 112(4)
Cu2 C63 H63B 102(5)
H63A C63 H63B 129(6)
C65 C64 Cu2 72.2(5)
C65 C64 H64B 124(4)
Cu2 C64 H64B 102(4)
C65 C64 H64A 130(5)
Cu2 C64 H64A 100(5)
H64B C64 H64A 106(6)
C64 C65 Cu2 72.7(5)
C64 C65 H65A 123(5)
Cu2 C65 H65A 99(5)
C64 C65 H65B 117(4)
Cu2 C65 H65B 103(4)
H65A C65 H65B 120(6)
C71 C70 Cu3 70.9(5)
C71 C70 H70A 116.5
Cu3 C70 H70A 116.5
C71 C70 H70B 116.5
Cu3 C70 H70B 116.5
H70A C70 H70B 113.5
C70 C71 Cu3 72.9(6)
C70 C71 H71A 116.3
Cu3 C71 H71A 116.3
C70 C71 H71B 116.3
Cu3 C71 H71B 116.3
H71A C71 H71B 113.3
C73 C72 Cu3 71.7(6)
C73 C72 H72A 116.4
Cu3 C72 H72A 116.4
C73 C72 H72B 116.4
Cu3 C72 H72B 116.4
H72A C72 H72B 113.4
C72 C73 Cu3 72.6(6)
C72 C73 H73A 116.3
Cu3 C73 H73A 116.3
C72 C73 H73B 116.3
Cu3 C73 H73B 116.3
H73A C73 H73B 113.3
C75 C74 Cu3 72.2(6)
C75 C74 H74A 116.4
Cu3 C74 H74A 116.4
C75 C74 H74B 116.4
Cu3 C74 H74B 116.4
H74A C74 H74B 113.3
C74 C75 Cu3 71.4(6)
C74 C75 H75A 116.5
Cu3 C75 H75A 116.5
C74 C75 H75B 116.5
Cu3 C75 H75B 116.5
H75A C75 H75B 113.4
O2 Al1 O4 111.9(2)
O2 Al1 O1 107.9(2)
O4 Al1 O1 108.02(19)
O2 Al1 O3 108.1(2)
O4 Al1 O3 109.1(2)
O1 Al1 O3 111.8(2)
C1 O1 Al1 149.1(4)
C5 O2 Al1 148.2(3)
C9 O3 Al1 149.8(4)
C13 O4 Al1 150.3(4)
O1 C1 C4 111.7(4)
O1 C1 C3 107.2(5)
C4 C1 C3 108.9(5)
O1 C1 C2 110.2(5)
C4 C1 C2 108.9(5)
C3 C1 C2 109.9(5)
F3 C2 F2 108.1(5)
F3 C2 F1 107.8(5)
F2 C2 F1 105.5(5)
F3 C2 C1 112.3(5)
F2 C2 C1 111.6(5)
F1 C2 C1 111.2(5)
F6 C3 F5 108.1(6)
F6 C3 F4 107.0(5)
F5 C3 F4 106.4(5)
F6 C3 C1 112.2(5)
F5 C3 C1 111.3(5)
F4 C3 C1 111.5(5)
F8 C4 F7 107.2(5)
F8 C4 F9 106.4(5)
F7 C4 F9 106.6(5)
F8 C4 C1 112.4(5)
F7 C4 C1 114.1(5)
F9 C4 C1 109.7(5)
O2 C5 C7 112.2(5)
O2 C5 C6 110.5(5)
C7 C5 C6 110.0(5)
O2 C5 C8 106.7(4)
C7 C5 C8 109.7(5)
C6 C5 C8 107.5(5)
F12 C6 F11 107.3(5)
F12 C6 F10 106.6(5)
F11 C6 F10 107.8(5)
F12 C6 C5 111.5(5)
F11 C6 C5 110.1(5)
F10 C6 C5 113.3(5)
F18 C7 F17 108.3(5)
F18 C7 F16 107.5(5)
F17 C7 F16 107.6(5)
F18 C7 C5 109.9(5)
F17 C7 C5 111.2(5)
F16 C7 C5 112.0(5)
F15 C8 F13 107.9(5)
F15 C8 F14 107.9(5)
F13 C8 F14 105.9(5)
F15 C8 C5 112.8(5)
F13 C8 C5 112.3(5)
F14 C8 C5 109.8(5)
O3 C9 C12 111.7(5)
O3 C9 C10 108.2(5)
C12 C9 C10 113.2(7)
O3 C9 C11 110.0(5)
C12 C9 C11 106.5(7)
C10 C9 C11 107.1(6)
F20 C10 F19 110.3(7)
F20 C10 F21 109.8(8)
F19 C10 F21 109.4(7)
F20 C10 C9 114.8(7)
F19 C10 C9 112.3(7)
F21 C10 C9 99.6(6)
F23 C11 F22 113.6(7)
F23 C11 F24 107.8(9)
F22 C11 F24 106.1(7)
F23 C11 C9 115.7(7)
F22 C11 C9 112.1(7)
F24 C11 C9 100.1(6)
F26 C12 F25 113.3(7)
F26 C12 C9 117.0(7)
F25 C12 C9 116.2(6)
F26 C12 F27 106.1(8)
F25 C12 F27 104.5(7)
C9 C12 F27 96.7(7)
O4 C13 C14 107.6(5)
O4 C13 C15 109.9(5)
C14 C13 C15 109.1(5)
O4 C13 C16 112.7(5)
C14 C13 C16 108.6(5)
C15 C13 C16 109.0(5)
F30 C14 F29 107.1(5)
F30 C14 F28 106.8(5)
F29 C14 F28 105.5(5)
F30 C14 C13 114.0(5)
F29 C14 C13 112.0(5)
F28 C14 C13 110.9(5)
F31 C15 F33 106.8(6)
F31 C15 F32 107.8(6)
F33 C15 F32 106.3(5)
F31 C15 C13 112.1(5)
F33 C15 C13 113.6(5)
F32 C15 C13 109.9(6)
F36 C16 F35 108.0(5)
F36 C16 F34 109.9(5)
F35 C16 F34 105.4(6)
F36 C16 C13 113.5(6)
F35 C16 C13 111.0(5)
F34 C16 C13 108.7(5)
O6 Al2 O8 109.3(2)
O6 Al2 O5 111.3(2)
O8 Al2 O5 107.62(19)
O6 Al2 O7 108.55(19)
O8 Al2 O7 112.2(2)
O5 Al2 O7 107.97(19)
C17 O5 Al2 147.4(3)
C21 O6 Al2 150.1(4)
C25 O7 Al2 149.6(4)
C29 O8 Al2 150.0(4)
O5 C17 C18 112.2(5)
O5 C17 C19 106.9(5)
C18 C17 C19 109.4(5)
O5 C17 C20 110.8(5)
C18 C17 C20 109.3(5)
C19 C17 C20 108.1(5)
F37 C18 F39 107.9(5)
F37 C18 F38 106.3(5)
F39 C18 F38 107.3(5)
F37 C18 C17 111.5(5)
F39 C18 C17 113.4(5)
F38 C18 C17 110.0(5)
F40 C19 F42 108.2(5)
F40 C19 F41 106.9(5)
F42 C19 F41 106.8(5)
F40 C19 C17 111.2(5)
F42 C19 C17 113.0(5)
F41 C19 C17 110.4(5)
F43 C20 F45 108.2(5)
F43 C20 F44 107.5(5)
F45 C20 F44 107.2(5)
F43 C20 C17 111.4(5)
F45 C20 C17 113.1(5)
F44 C20 C17 109.2(5)
O6 C21 C23 109.8(5)
O6 C21 C24 106.9(5)
C23 C21 C24 110.0(5)
O6 C21 C22 111.5(5)
C23 C21 C22 108.3(5)
C24 C21 C22 110.3(5)
F46 C22 F47 109.5(6)
F46 C22 F48 107.7(6)
F47 C22 F48 106.9(5)
F46 C22 C21 110.5(5)
F47 C22 C21 112.1(6)
F48 C22 C21 110.0(5)
F51 C23 F49 106.7(6)
F51 C23 F50 106.9(5)
F49 C23 F50 105.5(5)
F51 C23 C21 112.2(6)
F49 C23 C21 111.2(5)
F50 C23 C21 113.8(5)
F54 C24 F53 107.2(5)
F54 C24 F52 106.6(5)
F53 C24 F52 106.9(5)
F54 C24 C21 111.5(5)
F53 C24 C21 111.9(5)
F52 C24 C21 112.5(5)
O7 C25 C26 110.9(5)
O7 C25 C28 107.8(5)
C26 C25 C28 108.7(5)
O7 C25 C27 109.8(5)
C26 C25 C27 110.5(5)
C28 C25 C27 109.0(5)
F55 C26 F56 107.2(6)
F55 C26 F57 107.0(5)
F56 C26 F57 106.4(5)
F55 C26 C25 112.0(6)
F56 C26 C25 110.9(5)
F57 C26 C25 113.0(5)
F59 C27 F58 107.2(5)
F59 C27 F60 107.7(6)
F58 C27 F60 105.8(5)
F59 C27 C25 113.1(5)
F58 C27 C25 111.0(6)
F60 C27 C25 111.6(5)
F61 C28 F63 106.6(6)
F61 C28 F62 107.3(5)
F63 C28 F62 106.1(5)
F61 C28 C25 112.2(5)
F63 C28 C25 111.1(5)
F62 C28 C25 113.1(5)
O8 C29 C30 112.2(5)
O8 C29 C31 109.6(5)
C30 C29 C31 111.8(7)
O8 C29 C32 107.3(5)
C30 C29 C32 106.5(7)
C31 C29 C32 109.3(7)
F69 C30 F67 116.2(7)
F69 C30 C29 119.6(7)
F67 C30 C29 116.5(7)
F69 C30 F68 103.4(8)
F67 C30 F68 100.5(7)
C29 C30 F68 94.0(6)
F66 C31 F64 113.8(7)
F66 C31 C29 118.2(8)
F64 C31 C29 113.3(6)
F66 C31 F65 105.9(8)
F64 C31 F65 106.0(8)
C29 C31 F65 97.1(6)
F71 C32 F70 113.6(8)
F71 C32 C29 118.3(7)
F70 C32 C29 113.9(6)
F71 C32 F72 106.1(7)
F70 C32 F72 103.6(6)
C29 C32 F72 98.5(7)
O10 Al3 O12 108.6(2)
O10 Al3 O11 113.2(2)
O12 Al3 O11 107.7(2)
O10 Al3 O9 108.1(2)
O12 Al3 O9 111.6(2)
O11 Al3 O9 107.71(19)
C33 O9 Al3 147.5(4)
C37 O10 Al3 151.4(4)
C41 O11 Al3 148.2(4)
C45 O12 Al3 149.6(4)
O9 C33 C36 112.4(5)
O9 C33 C34 110.8(5)
C36 C33 C34 110.0(5)
O9 C33 C35 107.0(4)
C36 C33 C35 108.3(5)
C34 C33 C35 108.2(5)
F75 C34 F73 107.5(5)
F75 C34 F74 107.6(5)
F73 C34 F74 107.2(5)
F75 C34 C33 111.2(5)
F73 C34 C33 113.8(5)
F74 C34 C33 109.3(5)
F77 C35 F78 107.2(5)
F77 C35 F76 107.3(5)
F78 C35 F76 108.1(5)
F77 C35 C33 111.0(5)
F78 C35 C33 110.5(5)
F76 C35 C33 112.5(5)
F80 C36 F79 107.7(5)
F80 C36 F81 106.9(5)
F79 C36 F81 106.1(6)
F80 C36 C33 113.7(6)
F79 C36 C33 111.6(5)
F81 C36 C33 110.5(5)
O10 C37 C39 112.0(6)
O10 C37 C40 110.5(5)
C39 C37 C40 109.0(8)
O10 C37 C38 106.4(6)
C39 C37 C38 110.6(8)
C40 C37 C38 108.4(8)
F84 C38 F82 116.7(9)
F84 C38 C37 123.7(8)
F82 C38 C37 112.9(8)
F84 C38 F83 104.3(10)
F82 C38 F83 102.5(8)
C37 C38 F83 89.0(7)
F86 C39 F85 116.3(9)
F86 C39 C37 122.8(8)
F85 C39 C37 117.1(7)
F86 C39 F87 99.3(8)
F85 C39 F87 100.1(8)
C37 C39 F87 90.2(7)
F90 C40 F89 118.3(7)
F90 C40 C37 122.0(7)
F89 C40 C37 115.4(7)
F90 C40 F88 100.7(9)
F89 C40 F88 101.7(8)
C37 C40 F88 88.5(6)
O11 C41 C42 107.6(6)
O11 C41 C44 114.3(5)
C42 C41 C44 110.7(9)
O11 C41 C43 108.1(6)
C42 C41 C43 109.6(9)
C44 C41 C43 106.4(8)
F91 C42 F93 110.2(9)
F91 C42 C41 124.5(10)
F93 C42 C41 114.9(8)
F91 C42 F92 103.7(10)
F93 C42 F92 101.1(10)
C41 C42 F92 97.9(9)
F94 C43 F95 113.8(8)
F94 C43 C41 121.3(9)
F95 C43 C41 115.1(7)
F94 C43 F96 104.8(8)
F95 C43 F96 103.3(8)
C41 C43 F96 93.6(6)
F97 C44 F98 114.3(8)
F97 C44 C41 121.4(8)
F98 C44 C41 118.9(7)
F97 C44 F99 102.6(7)
F98 C44 F99 97.9(7)
C41 C44 F99 92.8(6)
O12 C45 C46 111.7(5)
O12 C45 C48 106.8(5)
C46 C45 C48 108.7(5)
O12 C45 C47 110.1(5)
C46 C45 C47 110.7(5)
C48 C45 C47 108.5(5)
F100 C46 F102 107.6(6)
F100 C46 F101 107.0(6)
F102 C46 F101 104.8(6)
F100 C46 C45 115.9(6)
F102 C46 C45 111.6(5)
F101 C46 C45 109.3(5)
F103 C47 F105 109.4(6)
F103 C47 F104 109.4(6)
F105 C47 F104 106.9(6)
F103 C47 C45 111.0(6)
F105 C47 C45 109.6(6)
F104 C47 C45 110.4(6)
F107 C48 F106 108.9(6)
F107 C48 F108 106.8(6)
F106 C48 F108 107.4(5)
F107 C48 C45 111.7(5)
F106 C48 C45 111.9(6)
F108 C48 C45 109.9(6)

loop_
_geom_bond_atom_site_label_1
_geom_bond_atom_site_label_2
_geom_bond_distance
Cu1 C51 2.145(7)
Cu1 C50 2.168(7)
Cu1 C54 2.178(8)
Cu1 C55 2.179(7)
Cu1 C52 2.179(8)
Cu1 C53 2.181(9)
Cu2 C60 2.160(7)
Cu2 C62 2.167(7)
Cu2 C65 2.171(8)
Cu2 C61 2.176(7)
Cu2 C64 2.177(7)
Cu2 C63 2.178(8)
Cu3 C74 2.118(10)
Cu3 C71 2.127(9)
Cu3 C75 2.127(8)
Cu3 C73 2.138(9)
Cu3 C72 2.149(9)
Cu3 C70 2.152(8)
C50 C51 1.324(12)
C50 H50A 0.95(5)
C50 H50B 0.98(6)
C51 H51A 0.9900
C51 H51B 0.9900
C52 C53 1.313(12)
C52 H52A 1.02(8)
C52 H52B 0.96(7)
C53 H53B 0.79(7)
C53 H53A 0.93(8)
C54 C55 1.321(12)
C54 H54A 1.09(6)
C54 H54B 1.06(7)
C55 H55A 1.19(5)
C55 H55B 0.99(6)
C60 C61 1.297(11)
C60 H60A 0.96(8)
C60 H60B 0.97(5)
C61 H61A 1.04(8)
C61 H61B 1.06(7)
C62 C63 1.321(11)
C62 H62A 0.94(5)
C62 H62B 0.88(6)
C63 H63A 0.78(5)
C63 H63B 0.83(6)
C64 C65 1.311(11)
C64 H64B 1.08(6)
C64 H64A 0.95(7)
C65 H65A 0.84(7)
C65 H65B 1.08(6)
C70 C71 1.330(13)
C70 H70A 0.9900
C70 H70B 0.9900
C71 H71A 0.9900
C71 H71B 0.9900
C72 C73 1.313(14)
C72 H72A 0.9900
C72 H72B 0.9900
C73 H73A 0.9900
C73 H73B 0.9900
C74 C75 1.324(14)
C74 H74A 0.9900
C74 H74B 0.9900
C75 H75A 0.9900
C75 H75B 0.9900
Al1 O2 1.720(4)
Al1 O4 1.720(4)
Al1 O1 1.722(3)
Al1 O3 1.725(4)
O1 C1 1.345(6)
O2 C5 1.347(7)
O3 C9 1.346(7)
O4 C13 1.351(7)
C1 C4 1.543(9)
C1 C3 1.550(9)
C1 C2 1.552(8)
C2 F3 1.318(7)
C2 F2 1.324(8)
C2 F1 1.369(7)
C3 F6 1.311(8)
C3 F5 1.326(8)
C3 F4 1.356(7)
C4 F8 1.313(7)
C4 F7 1.337(7)
C4 F9 1.337(7)
C5 C7 1.540(9)
C5 C6 1.556(8)
C5 C8 1.565(7)
C6 F12 1.322(8)
C6 F11 1.326(7)
C6 F10 1.344(8)
C7 F18 1.321(7)
C7 F17 1.321(7)
C7 F16 1.341(7)
C8 F15 1.310(7)
C8 F13 1.338(7)
C8 F14 1.346(7)
C9 C12 1.514(9)
C9 C10 1.539(11)
C9 C11 1.567(10)
C10 F20 1.239(9)
C10 F19 1.340(9)
C10 F21 1.507(11)
C11 F23 1.204(9)
C11 F22 1.325(9)
C11 F24 1.532(13)
C12 F26 1.227(10)
C12 F25 1.317(8)
C12 F27 1.582(13)
C13 C14 1.534(8)
C13 C15 1.542(9)
C13 C16 1.560(8)
C14 F30 1.320(7)
C14 F29 1.328(7)
C14 F28 1.333(8)
C15 F31 1.317(7)
C15 F33 1.326(7)
C15 F32 1.332(7)
C16 F36 1.310(7)
C16 F35 1.321(8)
C16 F34 1.327(7)
Al2 O6 1.719(4)
Al2 O8 1.721(4)
Al2 O5 1.729(4)
Al2 O7 1.731(4)
O5 C17 1.345(7)
O6 C21 1.355(7)
O7 C25 1.359(6)
O8 C29 1.349(6)
C17 C18 1.536(8)
C17 C19 1.554(7)
C17 C20 1.559(8)
C18 F37 1.330(7)
C18 F39 1.339(7)
C18 F38 1.349(7)
C19 F40 1.333(8)
C19 F42 1.340(7)
C19 F41 1.350(7)
C20 F43 1.318(7)
C20 F45 1.328(8)
C20 F44 1.344(7)
C21 C23 1.532(9)
C21 C24 1.536(8)
C21 C22 1.563(8)
C22 F46 1.319(7)
C22 F47 1.325(8)
C22 F48 1.339(8)
C23 F51 1.328(7)
C23 F49 1.336(7)
C23 F50 1.344(8)
C24 F54 1.320(8)
C24 F53 1.323(7)
C24 F52 1.344(7)
C25 C26 1.528(9)
C25 C28 1.533(9)
C25 C27 1.548(9)
C26 F55 1.317(8)
C26 F56 1.342(7)
C26 F57 1.345(7)
C27 F59 1.301(8)
C27 F58 1.342(8)
C27 F60 1.359(7)
C28 F61 1.319(8)
C28 F63 1.342(8)
C28 F62 1.342(7)
C29 C30 1.508(10)
C29 C31 1.529(10)
C29 C32 1.545(10)
C30 F69 1.210(9)
C30 F67 1.303(8)
C30 F68 1.687(14)
C31 F66 1.202(9)
C31 F64 1.338(9)
C31 F65 1.610(14)
C32 F71 1.216(9)
C32 F70 1.328(9)
C32 F72 1.573(12)
Al3 O10 1.719(4)
Al3 O12 1.721(4)
Al3 O11 1.727(4)
Al3 O9 1.731(4)
O9 C33 1.339(6)
O10 C37 1.353(6)
O11 C41 1.364(7)
O12 C45 1.354(6)
C33 C36 1.531(9)
C33 C34 1.558(8)
C33 C35 1.567(8)
C34 F75 1.322(8)
C34 F73 1.327(7)
C34 F74 1.340(7)
C35 F77 1.320(8)
C35 F78 1.321(7)
C35 F76 1.337(7)
C36 F80 1.324(8)
C36 F79 1.325(7)
C36 F81 1.341(7)
C37 C39 1.479(12)
C37 C40 1.521(10)
C37 C38 1.536(12)
C38 F84 1.126(11)
C38 F82 1.332(10)
C38 F83 1.795(15)
C39 F86 1.180(10)
C39 F85 1.317(9)
C39 F87 1.798(15)
C40 F90 1.154(9)
C40 F89 1.298(8)
C40 F88 1.788(14)
C41 C42 1.450(10)
C41 C44 1.469(11)
C41 C43 1.491(11)
C42 F91 1.246(11)
C42 F93 1.364(11)
C42 F92 1.70(2)
C43 F94 1.209(10)
C43 F95 1.308(11)
C43 F96 1.725(13)
C44 F97 1.269(10)
C44 F98 1.279(9)
C44 F99 1.801(12)
C45 C46 1.518(9)
C45 C48 1.548(10)
C45 C47 1.549(8)
C46 F100 1.314(8)
C46 F102 1.337(8)
C46 F101 1.370(8)
C47 F103 1.326(9)
C47 F105 1.332(9)
C47 F104 1.344(8)
C48 F107 1.310(8)
C48 F106 1.340(8)
C48 F108 1.353(8)
